data_4037338
loop_
_publ_author_name
'Xu, Jianfeng'
'Yuan, Shiru'
'Miao, Maozhong'
'Chen, Zhengkai'

_publ_section_title
;
 1-Hydroxybenzotriazole-Assisted, N-Heterocyclic Carbene Catalyzed
 \b-Functionalization of Saturated Carboxylic Esters: Access to
 Spirooxindole Lactones.
;
_journal_issue 22
_journal_name_full 'The Journal of organic chemistry'
_journal_page_first 11454
_journal_page_last 11460
_journal_paper_doi 10.1021/acs.joc.6b02032
_journal_volume 81
_journal_year 2016
_chemical_absolute_configuration rmad
_chemical_formula_moiety 'C36 H26 Br N O3'
_chemical_formula_sum 'C36 H26 Br N O3'
_chemical_formula_weight 600.49
_space_group_crystal_system orthorhombic
_space_group_IT_number 19
_space_group_name_Hall 'P 2ac 2ab'
_space_group_name_H-M_alt 'P 21 21 21'
_atom_sites_solution_hydrogens geom
_atom_sites_solution_primary direct
_atom_sites_solution_secondary difmap
_audit_creation_date 2015-11-06
_audit_creation_method
;
Olex2 1.2
(compiled 2014.03.20 svn.r2914 for OlexSys, GUI svn.r4816)
;
_cell_angle_alpha 90.00
_cell_angle_beta 90.00
_cell_angle_gamma 90.00
_cell_formula_units_Z 4
_cell_length_a 8.9615(6)
_cell_length_b 16.4652(13)
_cell_length_c 19.3782(12)
_cell_measurement_reflns_used 2026
_cell_measurement_temperature 293(2)
_cell_measurement_theta_max 29.5230
_cell_measurement_theta_min 2.7875
_cell_volume 2859.3(3)
_computing_cell_refinement
;
CrysAlisPro, Agilent Technologies,
Version 1.171.35.11 (release 16-05-2011 CrysAlis171 .NET)
(compiled May 16 2011,17:55:39)
;
_computing_data_collection
;
CrysAlisPro, Agilent Technologies,
Version 1.171.35.11 (release 16-05-2011 CrysAlis171 .NET)
(compiled May 16 2011,17:55:39)
;
_computing_data_reduction
;
CrysAlisPro, Agilent Technologies,
Version 1.171.35.11 (release 16-05-2011 CrysAlis171 .NET)
(compiled May 16 2011,17:55:39)
;
_computing_molecular_graphics 'Olex2 (Dolomanov et al., 2009)'
_computing_publication_material 'Olex2 (Dolomanov et al., 2009)'
_computing_structure_refinement 'ShelXL (Sheldrick, 2008)'
_computing_structure_solution 'ShelXS (Sheldrick, 2008)'
_diffrn_ambient_temperature 293.15
_diffrn_detector_area_resol_mean 10.3592
_diffrn_measured_fraction_theta_full 0.996
_diffrn_measured_fraction_theta_max 0.996
_diffrn_measurement_device_type 'Xcalibur, Atlas, Gemini ultra'
_diffrn_measurement_method '\w scans'
_diffrn_orient_matrix_UB_11 0.0287530000
_diffrn_orient_matrix_UB_12 -0.0367437000
_diffrn_orient_matrix_UB_13 0.0136670000
_diffrn_orient_matrix_UB_21 0.0055850000
_diffrn_orient_matrix_UB_22 -0.0161053000
_diffrn_orient_matrix_UB_23 -0.0338637000
_diffrn_orient_matrix_UB_31 0.0735417000
_diffrn_orient_matrix_UB_32 0.0156115000
_diffrn_orient_matrix_UB_33 -0.0027847000
_diffrn_radiation_monochromator graphite
_diffrn_radiation_type MoK\a
_diffrn_radiation_wavelength 0.71073
_diffrn_reflns_av_R_equivalents 0.0318
_diffrn_reflns_av_unetI/netI 0.0575
_diffrn_reflns_limit_h_max 9
_diffrn_reflns_limit_h_min -10
_diffrn_reflns_limit_k_max 19
_diffrn_reflns_limit_k_min -14
_diffrn_reflns_limit_l_max 15
_diffrn_reflns_limit_l_min -23
_diffrn_reflns_number 8859
_diffrn_reflns_theta_full 25.35
_diffrn_reflns_theta_max 25.35
_diffrn_reflns_theta_min 2.79
_diffrn_source 'Enhance (Mo) X-ray Source'
_exptl_absorpt_coefficient_mu 1.476
_exptl_absorpt_correction_T_max 1.00000
_exptl_absorpt_correction_T_min 0.94431
_exptl_absorpt_correction_type multi-scan
_exptl_absorpt_process_details
;
CrysAlisPro, Agilent Technologies,
Version 1.171.35.11 (release 16-05-2011 CrysAlis171 .NET)
(compiled May 16 2011,17:55:39)
Empirical absorption correction using spherical harmonics,
 implemented in SCALE3 ABSPACK scaling algorithm.
;
_exptl_crystal_colour colourless
_exptl_crystal_colour_primary colourless
_exptl_crystal_density_diffrn 1.395
_exptl_crystal_density_method 'not measured'
_exptl_crystal_description block
_exptl_crystal_F_000 1232
_exptl_crystal_size_max 0.4
_exptl_crystal_size_mid 0.33
_exptl_crystal_size_min 0.3
_refine_diff_density_max 0.280
_refine_diff_density_min -0.344
_refine_diff_density_rms 0.046
_refine_ls_abs_structure_details 'Flack (1983), 1872 Friedel pairs'
_refine_ls_abs_structure_Flack -0.021(7)
_refine_ls_extinction_method none
_refine_ls_goodness_of_fit_ref 1.011
_refine_ls_hydrogen_treatment constr
_refine_ls_matrix_type full
_refine_ls_number_parameters 370
_refine_ls_number_reflns 4831
_refine_ls_number_restraints 0
_refine_ls_restrained_S_all 1.011
_refine_ls_R_factor_all 0.0647
_refine_ls_R_factor_gt 0.0393
_refine_ls_shift/su_max 0.001
_refine_ls_shift/su_mean 0.000
_refine_ls_structure_factor_coef Fsqd
_refine_ls_weighting_details 'calc w=1/[\s^2^(Fo^2^)+(0.0244P)^2^+0.0410P] where P=(Fo^2^+2Fc^2^)/3'
_refine_ls_weighting_scheme calc
_refine_ls_wR_factor_gt 0.0633
_refine_ls_wR_factor_ref 0.0717
_reflns_number_gt 3683
_reflns_number_total 4831
_reflns_threshold_expression >2sigma(I)
_cod_data_source_file jo6b02032_si_002.cif
_cod_data_source_block 151106_czk1_30
_cod_database_code 4037338
_chemical_oxdiff_formula 'c10 h10 n2 o8 Br1'
_reflns_odcompleteness_completeness 99.52
_reflns_odcompleteness_iscentric 1
_reflns_odcompleteness_theta 26.32
_olex2_refinement_description
;
1. Fixed Uiso
 At 1.2 times of:
  All C(H) groups, All C(H,H) groups
2.a Ternary CH refined with riding coordinates:
 C9(H9)
2.b Secondary CH2 refined with riding coordinates:
 C10(H10A,H10B)
2.c Aromatic/amide H refined with riding coordinates:
 C1(H1), C2(H2), C4(H4), C13(H13), C14(H14), C15(H15), C16(H16), C17(H17),
 C20(H20), C21(H21), C22(H22), C23(H23), C24(H24), C26(H26), C27(H27), C28(H28),
  C29(H29), C30(H30), C32(H32), C33(H33), C34(H34), C35(H35), C36(H36)
;

loop_
_space_group_symop_id
_space_group_symop_operation_xyz
1 'x, y, z'
2 '-x+1/2, -y, z+1/2'
3 'x+1/2, -y+1/2, -z'
4 '-x, y+1/2, -z+1/2'

loop_
_atom_site_label
_atom_site_type_symbol
_atom_site_fract_x
_atom_site_fract_y
_atom_site_fract_z
_atom_site_U_iso_or_equiv
_atom_site_adp_type
_atom_site_occupancy
_atom_site_calc_flag
_atom_site_refinement_flags_posn
Br1 Br 0.97146(4) 0.18450(3) 0.957436(18) 0.06521(15) Uani 1 d .
O1 O 0.5048(2) 0.47994(13) 0.74471(11) 0.0409(5) Uani 1 d .
O2 O 0.5489(2) 0.44326(13) 0.88657(11) 0.0427(6) Uani 1 d .
O3 O 0.3605(3) 0.50854(18) 0.93634(15) 0.0746(9) Uani 1 d .
N1 N 0.7148(2) 0.39711(15) 0.73208(12) 0.0286(6) Uani 1 d .
C1 C 0.9332(3) 0.3134(2) 0.77437(15) 0.0346(7) Uani 1 d .
H1 H 0.9911 0.3224 0.7353 0.041 Uiso 1 calc R
C2 C 0.9848(3) 0.26516(19) 0.82770(15) 0.0384(8) Uani 1 d .
H2 H 1.0774 0.2401 0.8240 0.046 Uiso 1 calc R
C3 C 0.8998(4) 0.2540(2) 0.88630(16) 0.0407(9) Uani 1 d .
C4 C 0.7624(3) 0.2900(2) 0.89363(16) 0.0405(9) Uani 1 d .
H4 H 0.7058 0.2824 0.9333 0.049 Uiso 1 calc R
C5 C 0.7114(3) 0.33752(19) 0.84073(15) 0.0332(8) Uani 1 d .
C6 C 0.7934(3) 0.34791(18) 0.78069(15) 0.0301(7) Uani 1 d .
C7 C 0.5882(3) 0.42699(19) 0.76414(16) 0.0317(8) Uani 1 d .
C8 C 0.5678(3) 0.3825(2) 0.83338(16) 0.0330(8) Uani 1 d .
C9 C 0.4230(3) 0.3316(2) 0.83599(15) 0.0354(8) Uani 1 d .
H9 H 0.4343 0.2925 0.8737 0.042 Uiso 1 calc R
C10 C 0.3104(3) 0.3947(2) 0.85945(18) 0.0446(9) Uani 1 d .
H10A H 0.2619 0.4199 0.8201 0.054 Uiso 1 calc R
H10B H 0.2348 0.3702 0.8886 0.054 Uiso 1 calc R
C11 C 0.3996(4) 0.4555(2) 0.89887(19) 0.0468(10) Uani 1 d .
C12 C 0.3947(3) 0.28362(19) 0.77109(16) 0.0344(8) Uani 1 d .
C13 C 0.4602(4) 0.20827(19) 0.76311(18) 0.0459(9) Uani 1 d .
H13 H 0.5192 0.1870 0.7982 0.055 Uiso 1 calc R
C14 C 0.4384(4) 0.1642(2) 0.7031(2) 0.0608(11) Uani 1 d .
H14 H 0.4851 0.1141 0.6979 0.073 Uiso 1 calc R
C15 C 0.3496(4) 0.1931(3) 0.6516(2) 0.0621(11) Uani 1 d .
H15 H 0.3325 0.1622 0.6122 0.074 Uiso 1 calc R
C16 C 0.2854(4) 0.2689(3) 0.6585(2) 0.0554(10) Uani 1 d .
H16 H 0.2266 0.2898 0.6232 0.067 Uiso 1 calc R
C17 C 0.3081(3) 0.3133(2) 0.71740(17) 0.0432(8) Uani 1 d .
H17 H 0.2645 0.3643 0.7214 0.052 Uiso 1 calc R
C18 C 0.7867(3) 0.43194(18) 0.66891(16) 0.0308(7) Uani 1 d .
C19 C 0.9153(3) 0.48614(19) 0.69643(16) 0.0319(8) Uani 1 d .
C20 C 0.8807(4) 0.5416(2) 0.7486(2) 0.0509(10) Uani 1 d .
H20 H 0.7832 0.5448 0.7648 0.061 Uiso 1 calc R
C21 C 0.9878(4) 0.5917(2) 0.7767(2) 0.0587(10) Uani 1 d .
H21 H 0.9622 0.6282 0.8114 0.070 Uiso 1 calc R
C22 C 1.1325(4) 0.5877(2) 0.7536(2) 0.0525(10) Uani 1 d .
H22 H 1.2051 0.6213 0.7726 0.063 Uiso 1 calc R
C23 C 1.1685(4) 0.5342(2) 0.7027(2) 0.0466(10) Uani 1 d .
H23 H 1.2662 0.5317 0.6866 0.056 Uiso 1 calc R
C24 C 1.0617(3) 0.4838(2) 0.67478(17) 0.0390(8) Uani 1 d .
H24 H 1.0891 0.4472 0.6405 0.047 Uiso 1 calc R
C25 C 0.6729(3) 0.4801(2) 0.62496(17) 0.0365(8) Uani 1 d .
C26 C 0.6974(4) 0.5593(2) 0.60608(19) 0.0515(10) Uani 1 d .
H26 H 0.7805 0.5868 0.6229 0.062 Uiso 1 calc R
C27 C 0.5997(5) 0.5986(3) 0.5624(2) 0.0704(13) Uani 1 d .
H27 H 0.6187 0.6519 0.5491 0.084 Uiso 1 calc R
C28 C 0.4748(5) 0.5599(3) 0.5383(2) 0.0761(12) Uani 1 d .
H28 H 0.4081 0.5870 0.5097 0.091 Uiso 1 calc R
C29 C 0.4491(4) 0.4802(3) 0.55706(19) 0.0665(11) Uani 1 d .
H29 H 0.3648 0.4533 0.5408 0.080 Uiso 1 calc R
C30 C 0.5480(4) 0.4405(2) 0.59973(17) 0.0471(9) Uani 1 d .
H30 H 0.5307 0.3866 0.6117 0.057 Uiso 1 calc R
C31 C 0.8372(3) 0.3628(2) 0.62108(16) 0.0330(8) Uani 1 d .
C32 C 0.9214(3) 0.3811(2) 0.56239(16) 0.0438(9) Uani 1 d .
H32 H 0.9449 0.4350 0.5528 0.053 Uiso 1 calc R
C33 C 0.9698(4) 0.3211(3) 0.51878(16) 0.0574(10) Uani 1 d .
H33 H 1.0295 0.3343 0.4811 0.069 Uiso 1 calc R
C34 C 0.9308(4) 0.2420(3) 0.53036(19) 0.0645(12) Uani 1 d .
H34 H 0.9661 0.2015 0.5012 0.077 Uiso 1 calc R
C35 C 0.8399(5) 0.2223(2) 0.58461(19) 0.0577(11) Uani 1 d .
H35 H 0.8098 0.1688 0.5911 0.069 Uiso 1 calc R
C36 C 0.7926(4) 0.2826(2) 0.63021(18) 0.0425(9) Uani 1 d .
H36 H 0.7308 0.2691 0.6670 0.051 Uiso 1 calc R

loop_
_atom_site_aniso_label
_atom_site_aniso_U_11
_atom_site_aniso_U_22
_atom_site_aniso_U_33
_atom_site_aniso_U_23
_atom_site_aniso_U_13
_atom_site_aniso_U_12
Br1 0.0733(2) 0.0841(3) 0.0382(2) 0.0121(2) -0.0077(2) 0.0289(2)
O1 0.0327(12) 0.0430(13) 0.0471(13) 0.0057(11) 0.0050(11) 0.0106(12)
O2 0.0347(12) 0.0572(15) 0.0363(13) -0.0132(12) 0.0024(11) 0.0022(12)
O3 0.0632(17) 0.080(2) 0.081(2) -0.0411(18) 0.0177(16) 0.0056(16)
N1 0.0231(12) 0.0342(15) 0.0284(15) 0.0014(12) 0.0018(11) 0.0024(12)
C1 0.0306(16) 0.0404(18) 0.0327(17) 0.0031(17) 0.0026(13) 0.0019(17)
C2 0.0298(17) 0.047(2) 0.0385(19) -0.0040(16) -0.0051(16) 0.0072(16)
C3 0.0452(19) 0.047(2) 0.0297(19) 0.0015(17) -0.0107(17) 0.0075(18)
C4 0.0364(18) 0.062(2) 0.0227(18) 0.0010(17) 0.0015(14) 0.0025(17)
C5 0.0297(16) 0.042(2) 0.0282(18) -0.0017(16) -0.0035(14) 0.0002(15)
C6 0.0261(15) 0.0354(18) 0.0288(18) 0.0006(15) -0.0024(14) -0.0021(15)
C7 0.0237(15) 0.037(2) 0.0344(19) -0.0005(16) 0.0001(14) -0.0062(16)
C8 0.0279(16) 0.044(2) 0.0277(17) -0.0053(16) 0.0031(14) 0.0006(15)
C9 0.0331(16) 0.043(2) 0.0302(17) 0.0019(16) 0.0042(14) 0.0007(16)
C10 0.0306(17) 0.060(2) 0.044(2) -0.007(2) 0.0110(16) 0.0008(18)
C11 0.041(2) 0.057(3) 0.042(2) -0.005(2) 0.0125(18) 0.0045(19)
C12 0.0266(15) 0.039(2) 0.038(2) 0.0018(16) 0.0090(15) -0.0070(15)
C13 0.0456(18) 0.037(2) 0.055(2) 0.0039(18) 0.0061(19) -0.0004(18)
C14 0.063(2) 0.041(2) 0.079(3) -0.012(2) 0.022(2) -0.004(2)
C15 0.071(3) 0.067(3) 0.048(2) -0.018(2) 0.014(2) -0.031(3)
C16 0.055(2) 0.062(3) 0.049(3) 0.002(2) -0.004(2) -0.013(2)
C17 0.0388(17) 0.045(2) 0.046(2) -0.002(2) -0.0015(16) -0.0025(19)
C18 0.0275(15) 0.0344(19) 0.0305(18) 0.0037(16) 0.0020(14) -0.0006(15)
C19 0.0311(17) 0.0286(18) 0.0360(19) 0.0055(16) -0.0006(14) -0.0003(15)
C20 0.0372(19) 0.050(2) 0.066(3) -0.014(2) 0.007(2) -0.0046(18)
C21 0.051(2) 0.050(2) 0.075(3) -0.025(2) 0.000(2) -0.008(2)
C22 0.038(2) 0.049(2) 0.070(3) -0.007(2) -0.009(2) -0.0123(19)
C23 0.0262(18) 0.048(2) 0.066(3) 0.005(2) -0.0037(18) 0.0002(18)
C24 0.0285(18) 0.039(2) 0.049(2) -0.0024(17) 0.0019(16) 0.0048(16)
C25 0.0338(18) 0.044(2) 0.0312(19) 0.0041(17) 0.0014(15) 0.0002(17)
C26 0.047(2) 0.049(2) 0.058(3) 0.016(2) -0.002(2) 0.0044(19)
C27 0.081(3) 0.059(3) 0.071(3) 0.030(2) 0.000(3) 0.016(3)
C28 0.080(3) 0.088(3) 0.061(3) 0.014(3) -0.019(3) 0.031(3)
C29 0.051(2) 0.093(3) 0.056(3) -0.014(3) -0.018(2) 0.007(2)
C30 0.0411(19) 0.057(2) 0.044(2) 0.0005(18) -0.0081(18) 0.0041(19)
C31 0.0328(16) 0.040(2) 0.0257(18) 0.0010(16) -0.0029(15) 0.0002(16)
C32 0.043(2) 0.055(2) 0.034(2) -0.0007(18) -0.0020(16) 0.0002(18)
C33 0.061(2) 0.078(3) 0.0337(19) -0.009(2) 0.0004(18) 0.002(3)
C34 0.081(3) 0.071(3) 0.042(2) -0.025(2) -0.002(2) 0.022(2)
C35 0.086(3) 0.043(2) 0.044(2) -0.0091(19) -0.013(2) 0.008(2)
C36 0.050(2) 0.042(2) 0.036(2) -0.0009(17) -0.0053(17) -0.0004(18)

loop_
_atom_type_symbol
_atom_type_description
_atom_type_scat_dispersion_real
_atom_type_scat_dispersion_imag
_atom_type_scat_source
C C 0.0033 0.0016 'International Tables Vol C Tables 4.2.6.8 and 6.1.1.4'
H H 0.0000 0.0000 'International Tables Vol C Tables 4.2.6.8 and 6.1.1.4'
Br Br -0.2901 2.4595 'International Tables Vol C Tables 4.2.6.8 and 6.1.1.4'
N N 0.0061 0.0033 'International Tables Vol C Tables 4.2.6.8 and 6.1.1.4'
O O 0.0106 0.0060 'International Tables Vol C Tables 4.2.6.8 and 6.1.1.4'

loop_
_geom_angle_atom_site_label_1
_geom_angle_atom_site_label_2
_geom_angle_atom_site_label_3
_geom_angle
C11 O2 C8 109.8(3)
C6 N1 C18 123.0(2)
C7 N1 C6 108.1(2)
C7 N1 C18 125.7(2)
C2 C1 H1 120.9
C6 C1 H1 120.9
C6 C1 C2 118.3(3)
C1 C2 H2 119.8
C3 C2 C1 120.5(3)
C3 C2 H2 119.8
C2 C3 Br1 119.4(2)
C4 C3 Br1 119.2(3)
C4 C3 C2 121.5(3)
C3 C4 H4 121.0
C5 C4 C3 117.9(3)
C5 C4 H4 121.0
C4 C5 C6 121.5(3)
C4 C5 C8 130.0(3)
C6 C5 C8 108.4(3)
C1 C6 N1 128.5(3)
C1 C6 C5 120.3(3)
C5 C6 N1 111.2(2)
O1 C7 N1 128.6(3)
O1 C7 C8 122.8(3)
N1 C7 C8 108.6(3)
O2 C8 C5 112.1(2)
O2 C8 C7 107.8(3)
O2 C8 C9 104.7(2)
C5 C8 C7 102.5(2)
C5 C8 C9 116.9(3)
C7 C8 C9 112.7(2)
C8 C9 H9 107.2
C10 C9 C8 101.4(2)
C10 C9 H9 107.2
C12 C9 C8 113.5(2)
C12 C9 H9 107.2
C12 C9 C10 119.7(3)
C9 C10 H10A 110.8
C9 C10 H10B 110.8
H10A C10 H10B 108.9
C11 C10 C9 104.8(3)
C11 C10 H10A 110.8
C11 C10 H10B 110.8
O2 C11 C10 109.6(3)
O3 C11 O2 120.0(4)
O3 C11 C10 130.4(3)
C13 C12 C9 119.5(3)
C13 C12 C17 118.0(3)
C17 C12 C9 122.4(3)
C12 C13 H13 119.8
C12 C13 C14 120.3(3)
C14 C13 H13 119.8
C13 C14 H14 119.5
C15 C14 C13 120.9(4)
C15 C14 H14 119.5
C14 C15 H15 120.4
C14 C15 C16 119.2(4)
C16 C15 H15 120.4
C15 C16 H16 120.0
C17 C16 C15 120.1(4)
C17 C16 H16 120.0
C12 C17 H17 119.3
C16 C17 C12 121.3(3)
C16 C17 H17 119.3
N1 C18 C19 105.0(2)
N1 C18 C25 111.3(2)
N1 C18 C31 109.6(2)
C25 C18 C19 112.6(2)
C31 C18 C19 114.5(2)
C31 C18 C25 104.0(2)
C20 C19 C18 117.3(3)
C24 C19 C18 125.9(3)
C24 C19 C20 116.8(3)
C19 C20 H20 119.3
C21 C20 C19 121.5(3)
C21 C20 H20 119.3
C20 C21 H21 120.0
C22 C21 C20 120.1(4)
C22 C21 H21 120.0
C21 C22 H22 120.3
C23 C22 C21 119.4(3)
C23 C22 H22 120.3
C22 C23 H23 119.7
C22 C23 C24 120.6(3)
C24 C23 H23 119.7
C19 C24 C23 121.6(3)
C19 C24 H24 119.2
C23 C24 H24 119.2
C26 C25 C18 121.9(3)
C26 C25 C30 118.8(3)
C30 C25 C18 119.1(3)
C25 C26 H26 119.7
C25 C26 C27 120.5(4)
C27 C26 H26 119.7
C26 C27 H27 119.7
C28 C27 C26 120.6(4)
C28 C27 H27 119.7
C27 C28 H28 120.3
C27 C28 C29 119.3(4)
C29 C28 H28 120.3
C28 C29 H29 120.0
C30 C29 C28 120.1(4)
C30 C29 H29 120.0
C25 C30 H30 119.7
C29 C30 C25 120.6(4)
C29 C30 H30 119.7
C32 C31 C18 119.3(3)
C36 C31 C18 122.8(3)
C36 C31 C32 117.6(3)
C31 C32 H32 119.5
C33 C32 C31 121.1(3)
C33 C32 H32 119.5
C32 C33 H33 119.8
C34 C33 C32 120.3(3)
C34 C33 H33 119.8
C33 C34 H34 119.9
C33 C34 C35 120.3(4)
C35 C34 H34 119.9
C34 C35 H35 120.0
C34 C35 C36 119.9(4)
C36 C35 H35 120.0
C31 C36 C35 120.5(4)
C31 C36 H36 119.8
C35 C36 H36 119.8

loop_
_geom_bond_atom_site_label_1
_geom_bond_atom_site_label_2
_geom_bond_distance
Br1 C3 1.903(3)
O1 C7 1.208(3)
O2 C8 1.446(4)
O2 C11 1.374(4)
O3 C11 1.189(4)
N1 C6 1.428(4)
N1 C7 1.384(4)
N1 C18 1.498(4)
C1 H1 0.9300
C1 C2 1.383(4)
C1 C6 1.381(4)
C2 H2 0.9300
C2 C3 1.380(4)
C3 C4 1.375(4)
C4 H4 0.9300
C4 C5 1.368(4)
C5 C6 1.387(4)
C5 C8 1.492(4)
C7 C8 1.539(4)
C8 C9 1.545(4)
C9 H9 0.9800
C9 C10 1.518(4)
C9 C12 1.507(4)
C10 H10A 0.9700
C10 H10B 0.9700
C10 C11 1.492(5)
C12 C13 1.381(4)
C12 C17 1.387(4)
C13 H13 0.9300
C13 C14 1.385(5)
C14 H14 0.9300
C14 C15 1.363(5)
C15 H15 0.9300
C15 C16 1.380(5)
C16 H16 0.9300
C16 C17 1.371(5)
C17 H17 0.9300
C18 C19 1.552(4)
C18 C25 1.547(4)
C18 C31 1.536(4)
C19 C20 1.398(5)
C19 C24 1.378(4)
C20 H20 0.9300
C20 C21 1.377(5)
C21 H21 0.9300
C21 C22 1.372(5)
C22 H22 0.9300
C22 C23 1.361(5)
C23 H23 0.9300
C23 C24 1.379(4)
C24 H24 0.9300
C25 C26 1.373(5)
C25 C30 1.385(4)
C26 H26 0.9300
C26 C27 1.379(5)
C27 H27 0.9300
C27 C28 1.369(6)
C28 H28 0.9300
C28 C29 1.381(5)
C29 H29 0.9300
C29 C30 1.378(5)
C30 H30 0.9300
C31 C32 1.398(4)
C31 C36 1.390(4)
C32 H32 0.9300
C32 C33 1.371(5)
C33 H33 0.9300
C33 C34 1.367(5)
C34 H34 0.9300
C34 C35 1.369(5)
C35 H35 0.9300
C35 C36 1.395(5)
C36 H36 0.9300

loop_
_geom_torsion_atom_site_label_1
_geom_torsion_atom_site_label_2
_geom_torsion_atom_site_label_3
_geom_torsion_atom_site_label_4
_geom_torsion
Br1 C3 C4 C5 -177.9(2)
O1 C7 C8 O2 -50.0(4)
O1 C7 C8 C5 -168.4(3)
O1 C7 C8 C9 65.1(4)
O2 C8 C9 C10 30.8(3)
O2 C8 C9 C12 160.6(3)
N1 C7 C8 O2 128.7(2)
N1 C7 C8 C5 10.3(3)
N1 C7 C8 C9 -116.3(3)
N1 C18 C19 C20 -49.6(4)
N1 C18 C19 C24 129.3(3)
N1 C18 C25 C26 125.4(3)
N1 C18 C25 C30 -59.3(4)
N1 C18 C31 C32 -173.3(2)
N1 C18 C31 C36 12.2(4)
C1 C2 C3 Br1 178.1(2)
C1 C2 C3 C4 0.0(5)
C2 C1 C6 N1 -177.6(3)
C2 C1 C6 C5 3.4(5)
C2 C3 C4 C5 0.2(5)
C3 C4 C5 C6 1.4(5)
C3 C4 C5 C8 178.7(3)
C4 C5 C6 N1 177.6(3)
C4 C5 C6 C1 -3.3(5)
C4 C5 C8 O2 61.2(4)
C4 C5 C8 C7 176.6(3)
C4 C5 C8 C9 -59.6(5)
C5 C8 C9 C10 155.5(3)
C5 C8 C9 C12 -74.7(3)
C6 N1 C7 O1 167.8(3)
C6 N1 C7 C8 -10.8(3)
C6 N1 C18 C19 -59.8(3)
C6 N1 C18 C25 178.1(3)
C6 N1 C18 C31 63.7(3)
C6 C1 C2 C3 -1.8(5)
C6 C5 C8 O2 -121.2(3)
C6 C5 C8 C7 -5.9(3)
C6 C5 C8 C9 117.9(3)
C7 N1 C6 C1 -171.9(3)
C7 N1 C6 C5 7.1(3)
C7 N1 C18 C19 97.3(3)
C7 N1 C18 C25 -24.8(4)
C7 N1 C18 C31 -139.3(3)
C7 C8 C9 C10 -86.1(3)
C7 C8 C9 C12 43.7(4)
C8 O2 C11 O3 -173.0(3)
C8 O2 C11 C10 7.0(4)
C8 C5 C6 N1 -0.3(3)
C8 C5 C6 C1 178.9(3)
C8 C9 C10 C11 -26.6(3)
C8 C9 C12 C13 85.0(4)
C8 C9 C12 C17 -93.0(3)
C9 C10 C11 O2 13.5(4)
C9 C10 C11 O3 -166.5(4)
C9 C12 C13 C14 -178.4(3)
C9 C12 C17 C16 179.2(3)
C10 C9 C12 C13 -155.2(3)
C10 C9 C12 C17 26.8(4)
C11 O2 C8 C5 -151.9(3)
C11 O2 C8 C7 96.0(3)
C11 O2 C8 C9 -24.2(3)
C12 C9 C10 C11 -152.3(3)
C12 C13 C14 C15 -1.6(5)
C13 C12 C17 C16 1.2(5)
C13 C14 C15 C16 2.5(5)
C14 C15 C16 C17 -1.6(5)
C15 C16 C17 C12 -0.2(5)
C17 C12 C13 C14 -0.3(5)
C18 N1 C6 C1 -11.4(5)
C18 N1 C6 C5 167.7(3)
C18 N1 C7 O1 7.9(5)
C18 N1 C7 C8 -170.7(2)
C18 C19 C20 C21 179.4(3)
C18 C19 C24 C23 -179.6(3)
C18 C25 C26 C27 174.8(3)
C18 C25 C30 C29 -176.1(3)
C18 C31 C32 C33 179.4(3)
C18 C31 C36 C35 179.0(3)
C19 C18 C25 C26 7.9(4)
C19 C18 C25 C30 -176.9(3)
C19 C18 C31 C32 -55.6(4)
C19 C18 C31 C36 129.9(3)
C19 C20 C21 C22 -0.1(6)
C20 C19 C24 C23 -0.7(5)
C20 C21 C22 C23 0.2(6)
C21 C22 C23 C24 -0.6(6)
C22 C23 C24 C19 0.8(6)
C24 C19 C20 C21 0.3(5)
C25 C18 C19 C20 71.6(4)
C25 C18 C19 C24 -109.5(4)
C25 C18 C31 C32 67.7(3)
C25 C18 C31 C36 -106.8(3)
C25 C26 C27 C28 1.5(6)
C26 C25 C30 C29 -0.7(5)
C26 C27 C28 C29 -1.4(7)
C27 C28 C29 C30 0.3(6)
C28 C29 C30 C25 0.8(6)
C30 C25 C26 C27 -0.4(5)
C31 C18 C19 C20 -169.9(3)
C31 C18 C19 C24 9.0(5)
C31 C18 C25 C26 -116.6(3)
C31 C18 C25 C30 58.6(3)
C31 C32 C33 C34 2.9(5)
C32 C31 C36 C35 4.4(5)
C32 C33 C34 C35 1.6(6)
C33 C34 C35 C36 -3.0(6)
C34 C35 C36 C31 -0.1(5)
C36 C31 C32 C33 -5.8(5)
